data_9000565
loop_
_publ_author_name
'Bayliss, P.'

_publ_section_title
;
 Crystal structure refinement of arsenian ullmannite
 approximate cubic structure
;
_journal_name_full 'American Mineralogist'
_journal_page_first 369
_journal_page_last 373
_journal_volume 62
_journal_year 1977
_chemical_formula_sum 'As0.1 Bi0.01 Co0.03 Ni0.97 S0.98 Sb0.91'
_chemical_name_mineral Ullmannite
_space_group_IT_number 198
_symmetry_space_group_name_Hall 'P 2ac 2ab 3'
_symmetry_space_group_name_H-M 'P 21 3'
_cell_angle_alpha 90
_cell_angle_beta 90
_cell_angle_gamma 90
_cell_formula_units_Z 4
_cell_length_a 5.886
_cell_length_b 5.886
_cell_length_c 5.886
_cell_volume 203.920
_database_code_amcsd 0000576
_exptl_crystal_density_diffrn 6.856
_cod_original_formula_sum '(Ni.97 Co.03) S.98 As.1 Sb.91 Bi.01'
_cod_database_code 9000565

loop_
_space_group_symop_operation_xyz
x,y,z
1/2-z,-x,1/2+y
-z,1/2+x,1/2-y
1/2+z,1/2-x,-y
z,x,y
1/2+y,1/2-z,-x
1/2-y,-z,1/2+x
-y,1/2+z,1/2-x
y,z,x
-x,1/2+y,1/2-z
1/2+x,1/2-y,-z
1/2-x,-y,1/2+z

loop_
_atom_site_label
_atom_site_fract_x
_atom_site_fract_y
_atom_site_fract_z
_atom_site_occupancy
_atom_site_U_iso_or_equiv
Ni -0.01710 -0.01710 -0.01710 0.97000 0.00823
Co -0.01710 -0.01710 -0.01710 0.03000 0.00823
S 0.38170 0.38170 0.38170 0.98000 0.01013
As1 0.38170 0.38170 0.38170 0.02000 0.01013
Sb 0.62560 0.62560 0.62560 0.91000 0.00785
As2 0.62560 0.62560 0.62560 0.08000 0.00785
Bi 0.62560 0.62560 0.62560 0.01000 0.00785

loop_
_cod_changelog_entry_id
_cod_changelog_entry_author
_cod_changelog_entry_date
_cod_changelog_entry_text
1
;cod-tools version 3.10.1
Id: cif_fix_AMCSD_atom_labels 10224 2024-08-07 11:09:31Z saulius
;
2024-08-07T19:38:04+03:00
;Changed the following '_atom_site_label' values:
the first duplicated label 'As'  converted to 'As1'
duplicated label 'As' at index 5 converted to 'As2'
;

loop_
_cod_related_entry_id
_cod_related_entry_database
_cod_related_entry_code
1 AMCSD 0000576
